data_4305079
loop_
_publ_author_name
'Eamonn Conrad'
'Neil Burford'
'Robert McDonald'
'Michael J. Ferguson'

_publ_section_title
;
Phosphinoarsonium and Diarsonium Cations from Chloride-Abstraction-Induced
Pnictogen Coupling
;
_journal_name_full 'Inorganic Chemistry'
_journal_page_first 2952
_journal_page_last 2954
_journal_paper_doi 10.1021/ic800287e
_journal_volume 47
_journal_year 2008
_chemical_formula_sum 'C9 H21 As2 F6 O6 P S2'
_chemical_formula_weight 584.19
_chemical_name_systematic
;
 ?
;
_space_group_IT_number 14
_symmetry_cell_setting monoclinic
_symmetry_space_group_name_Hall '-P 2yn'
_symmetry_space_group_name_H-M 'P 1 21/n 1'
_atom_sites_solution_hydrogens geom
_atom_sites_solution_primary direct
_atom_sites_solution_secondary difmap
_audit_creation_method SHELXL-97
_cell_angle_alpha 90.00
_cell_angle_beta 109.1230(10)
_cell_angle_gamma 90.00
_cell_formula_units_Z 4
_cell_length_a 13.4659(12)
_cell_length_b 11.5349(11)
_cell_length_c 14.0530(13)
_cell_measurement_reflns_used 4818
_cell_measurement_temperature 193(2)
_cell_measurement_theta_max 27.47
_cell_measurement_theta_min 2.34
_cell_volume 2062.4(3)
_computing_cell_refinement 'Bruker SAINT (Bruker, 1997)'
_computing_data_collection 'Bruker SMART (Bruker, 1997)'
_computing_data_reduction 'Bruker SAINT (Bruker, 1997)'
_computing_molecular_graphics 'Bruker SHELXTL (Bruker, 1997)'
_computing_publication_material 'Bruker SHELXTL (Bruker, 1997)'
_computing_structure_refinement 'SHELXL-97 (Sheldrick, 1997)'
_computing_structure_solution 'SHELXS-97 (Sheldrick, 1990)'
_diffrn_ambient_temperature 193(2)
_diffrn_detector_area_resol_mean 8.192
_diffrn_measured_fraction_theta_full 0.998
_diffrn_measured_fraction_theta_max 0.998
_diffrn_measurement_device_type 'Bruker PLATFORM diffractometer/SMART 1000 CCD area detector'
_diffrn_measurement_method '\w scans'
_diffrn_radiation_monochromator graphite
_diffrn_radiation_source 'fine-focus sealed tube'
_diffrn_radiation_type MoK\a
_diffrn_radiation_wavelength 0.71073
_diffrn_reflns_av_R_equivalents 0.0257
_diffrn_reflns_av_sigmaI/netI 0.0223
_diffrn_reflns_limit_h_max 17
_diffrn_reflns_limit_h_min -17
_diffrn_reflns_limit_k_max 14
_diffrn_reflns_limit_k_min -14
_diffrn_reflns_limit_l_max 18
_diffrn_reflns_limit_l_min -18
_diffrn_reflns_number 17028
_diffrn_reflns_theta_full 27.51
_diffrn_reflns_theta_max 27.51
_diffrn_reflns_theta_min 1.82
_diffrn_standards_decay_% 0
_diffrn_standards_interval_time 0
_diffrn_standards_number 0
_exptl_absorpt_coefficient_mu 3.595
_exptl_absorpt_correction_T_max 0.6014
_exptl_absorpt_correction_T_min 0.3398
_exptl_absorpt_correction_type multi-scan
_exptl_absorpt_process_details 'SADABS (Sheldrick, 1996)'
_exptl_crystal_colour colourless
_exptl_crystal_density_diffrn 1.881
_exptl_crystal_density_method 'not measured'
_exptl_crystal_description block
_exptl_crystal_F_000 1160
_exptl_crystal_size_max 0.36
_exptl_crystal_size_mid 0.34
_exptl_crystal_size_min 0.14
_refine_diff_density_max 0.827
_refine_diff_density_min -0.294
_refine_diff_density_rms 0.098
_refine_ls_extinction_method none
_refine_ls_goodness_of_fit_ref 1.043
_refine_ls_hydrogen_treatment constr
_refine_ls_matrix_type full
_refine_ls_number_parameters 236
_refine_ls_number_reflns 4730
_refine_ls_number_restraints 0
_refine_ls_restrained_S_all 1.043
_refine_ls_R_factor_all 0.0368
_refine_ls_R_factor_gt 0.0283
_refine_ls_shift/su_max 0.001
_refine_ls_shift/su_mean 0.000
_refine_ls_structure_factor_coef Fsqd
_refine_ls_weighting_details 'calc w=1/[\s^2^(Fo^2^)+(0.0462P)^2^+0.5732P] where P=(Fo^2^+2Fc^2^)/3'
_refine_ls_weighting_scheme calc
_refine_ls_wR_factor_gt 0.0707
_refine_ls_wR_factor_ref 0.0748
_reflns_number_gt 3990
_reflns_number_total 4730
_reflns_threshold_expression I>2\s(I)
_cod_data_source_file ic800287e-file003_2.cif
_cod_data_source_block dal0792
_cod_depositor_comments
;
The following automatic conversions were performed:
'_symmetry_cell_setting' value 'Monoclinic' changed to 'monoclinic'
according to '/home/saulius/struct/CIF-dictionaries/cif_core.dic'
dictionary named 'cif_core.dic' version 2.4.1 from 2010-06-29.

Automatic conversion script
Id: cif_fix_enum 1527 2010-12-29 10:47:43Z saulius 
;
_cod_database_code 4305079

loop_
_symmetry_equiv_pos_as_xyz
'x, y, z'
'-x+1/2, y+1/2, -z+1/2'
'-x, -y, -z'
'x-1/2, -y-1/2, z-1/2'

loop_
_atom_site_label
_atom_site_type_symbol
_atom_site_fract_x
_atom_site_fract_y
_atom_site_fract_z
_atom_site_U_iso_or_equiv
_atom_site_adp_type
_atom_site_occupancy
_atom_site_symmetry_multiplicity
_atom_site_calc_flag
_atom_site_refinement_flags
_atom_site_disorder_assembly
_atom_site_disorder_group
As1 As 0.280615(17) 0.359993(19) 0.416562(16) 0.02332(7) Uani 1 1 d . . .
As2 As -0.012897(17) 0.361990(19) 0.314019(16) 0.02337(7) Uani 1 1 d . . .
P P 0.13383(4) 0.47935(5) 0.38297(4) 0.02294(12) Uani 1 1 d . . .
C1 C 0.26461(19) 0.1951(2) 0.40889(18) 0.0317(5) Uani 1 1 d . . .
H1A H 0.3339 0.1585 0.4253 0.038 Uiso 1 1 calc R . .
H1B H 0.2213 0.1730 0.3406 0.038 Uiso 1 1 calc R . .
H1C H 0.2304 0.1692 0.4570 0.038 Uiso 1 1 calc R . .
C2 C 0.35899(18) 0.3973(2) 0.55330(16) 0.0305(5) Uani 1 1 d . . .
H2A H 0.4234 0.3507 0.5753 0.037 Uiso 1 1 calc R . .
H2B H 0.3164 0.3804 0.5963 0.037 Uiso 1 1 calc R . .
H2C H 0.3773 0.4798 0.5583 0.037 Uiso 1 1 calc R . .
C3 C 0.36486(19) 0.3996(2) 0.33469(18) 0.0340(5) Uani 1 1 d . . .
H3A H 0.4257 0.3476 0.3505 0.041 Uiso 1 1 calc R . .
H3B H 0.3891 0.4799 0.3483 0.041 Uiso 1 1 calc R . .
H3C H 0.3228 0.3915 0.2634 0.041 Uiso 1 1 calc R . .
C4 C 0.13907(19) 0.5510(2) 0.26793(17) 0.0294(5) Uani 1 1 d . . .
H4A H 0.2042 0.5959 0.2833 0.035 Uiso 1 1 calc R . .
H4B H 0.0786 0.6030 0.2422 0.035 Uiso 1 1 calc R . .
H4C H 0.1372 0.4923 0.2170 0.035 Uiso 1 1 calc R . .
C5 C 0.00063(19) 0.1971(2) 0.30783(17) 0.0309(5) Uani 1 1 d . . .
H5A H -0.0690 0.1625 0.2767 0.037 Uiso 1 1 calc R . .
H5B H 0.0322 0.1663 0.3761 0.037 Uiso 1 1 calc R . .
H5C H 0.0456 0.1782 0.2675 0.037 Uiso 1 1 calc R . .
C6 C -0.10229(19) 0.3879(2) 0.39306(18) 0.0317(5) Uani 1 1 d . . .
H6A H -0.1657 0.3403 0.3671 0.038 Uiso 1 1 calc R . .
H6B H -0.1221 0.4700 0.3894 0.038 Uiso 1 1 calc R . .
H6C H -0.0649 0.3669 0.4633 0.038 Uiso 1 1 calc R . .
C7 C -0.08602(18) 0.4176(2) 0.18090(16) 0.0320(5) Uani 1 1 d . . .
H7A H -0.1483 0.3695 0.1501 0.038 Uiso 1 1 calc R . .
H7B H -0.0395 0.4136 0.1400 0.038 Uiso 1 1 calc R . .
H7C H -0.1077 0.4982 0.1845 0.038 Uiso 1 1 calc R . .
S1 S 0.38147(5) -0.24117(5) 0.43685(4) 0.03171(14) Uani 1 1 d . . .
F11 F 0.18622(14) -0.22445(18) 0.42611(16) 0.0654(5) Uani 1 1 d . . .
F12 F 0.26958(18) -0.06392(16) 0.45533(17) 0.0743(6) Uani 1 1 d . . .
F13 F 0.29505(18) -0.1878(2) 0.57266(14) 0.0744(6) Uani 1 1 d . . .
O11 O 0.47568(16) -0.1855(2) 0.49862(16) 0.0606(6) Uani 1 1 d . . .
O12 O 0.3736(2) -0.36165(17) 0.45758(19) 0.0594(6) Uani 1 1 d . . .
O13 O 0.35176(16) -0.21438(19) 0.33136(14) 0.0466(5) Uani 1 1 d . . .
C10 C 0.2778(2) -0.1753(2) 0.4755(2) 0.0399(6) Uani 1 1 d . . .
S2 S 0.12867(4) 0.27385(5) 0.64132(4) 0.02809(13) Uani 1 1 d . . .
F21 F 0.0839(2) 0.1017(2) 0.7400(2) 0.1113(10) Uani 1 1 d . . .
F22 F 0.15557(17) 0.05044(16) 0.6322(2) 0.0932(8) Uani 1 1 d . . .
F23 F -0.00377(16) 0.10151(19) 0.5839(2) 0.0896(8) Uani 1 1 d . . .
O21 O 0.12347(15) 0.28378(17) 0.53718(13) 0.0431(5) Uani 1 1 d . . .
O22 O 0.05137(15) 0.34110(17) 0.66676(15) 0.0443(5) Uani 1 1 d . . .
O23 O 0.23370(14) 0.27832(17) 0.71138(13) 0.0425(4) Uani 1 1 d . . .
C20 C 0.0888(3) 0.1241(3) 0.6504(3) 0.0555(8) Uani 1 1 d . . .

loop_
_atom_site_aniso_label
_atom_site_aniso_U_11
_atom_site_aniso_U_22
_atom_site_aniso_U_33
_atom_site_aniso_U_23
_atom_site_aniso_U_13
_atom_site_aniso_U_12
As1 0.02052(13) 0.02632(13) 0.02214(12) -0.00060(8) 0.00565(9) 0.00033(8)
As2 0.02035(13) 0.02775(13) 0.02191(12) -0.00157(8) 0.00679(9) -0.00173(8)
P 0.0219(3) 0.0243(3) 0.0224(3) -0.0017(2) 0.0071(2) -0.0005(2)
C1 0.0296(12) 0.0273(12) 0.0356(12) -0.0024(9) 0.0069(10) 0.0039(10)
C2 0.0263(12) 0.0386(13) 0.0229(11) -0.0002(9) 0.0031(9) -0.0033(10)
C3 0.0273(12) 0.0457(14) 0.0320(12) -0.0013(10) 0.0140(10) -0.0017(11)
C4 0.0285(12) 0.0291(11) 0.0304(11) 0.0075(9) 0.0095(9) -0.0006(9)
C5 0.0281(12) 0.0299(12) 0.0317(12) -0.0052(9) 0.0056(10) -0.0019(10)
C6 0.0284(12) 0.0404(13) 0.0305(12) -0.0003(10) 0.0154(10) -0.0011(10)
C7 0.0259(12) 0.0419(14) 0.0246(11) 0.0003(10) 0.0034(9) 0.0004(10)
S1 0.0253(3) 0.0350(3) 0.0337(3) 0.0029(2) 0.0081(2) 0.0028(2)
F11 0.0330(10) 0.0752(14) 0.0920(15) -0.0191(11) 0.0261(10) -0.0061(9)
F12 0.0938(16) 0.0344(10) 0.1105(17) -0.0004(10) 0.0548(14) 0.0157(10)
F13 0.0959(16) 0.0951(16) 0.0480(11) -0.0102(10) 0.0450(11) -0.0111(13)
O11 0.0327(11) 0.0872(17) 0.0543(13) -0.0056(12) 0.0038(9) -0.0140(11)
O12 0.0699(16) 0.0354(11) 0.0723(16) 0.0109(9) 0.0226(13) 0.0139(10)
O13 0.0446(11) 0.0645(13) 0.0329(9) 0.0017(9) 0.0156(8) 0.0037(10)
C10 0.0428(16) 0.0378(14) 0.0449(15) -0.0034(11) 0.0223(12) -0.0025(12)
S2 0.0248(3) 0.0311(3) 0.0281(3) 0.0012(2) 0.0083(2) 0.0031(2)
F21 0.147(3) 0.0853(17) 0.123(2) 0.0456(16) 0.073(2) -0.0156(17)
F22 0.0553(13) 0.0351(10) 0.194(3) -0.0070(13) 0.0470(15) 0.0085(9)
F23 0.0399(11) 0.0602(13) 0.159(2) -0.0263(14) 0.0201(13) -0.0150(10)
O21 0.0424(11) 0.0580(12) 0.0284(9) -0.0002(8) 0.0111(8) 0.0013(9)
O22 0.0385(11) 0.0455(11) 0.0531(12) -0.0048(8) 0.0209(9) 0.0091(8)
O23 0.0296(10) 0.0562(12) 0.0358(10) 0.0048(8) 0.0027(8) -0.0010(8)
C20 0.0399(17) 0.0420(16) 0.089(3) 0.0077(15) 0.0271(17) 0.0006(13)

loop_
_atom_type_symbol
_atom_type_description
_atom_type_scat_dispersion_real
_atom_type_scat_dispersion_imag
_atom_type_scat_source
C C 0.0033 0.0016 'International Tables Vol C Tables 4.2.6.8 and 6.1.1.4'
H H 0.0000 0.0000 'International Tables Vol C Tables 4.2.6.8 and 6.1.1.4'
O O 0.0106 0.0060 'International Tables Vol C Tables 4.2.6.8 and 6.1.1.4'
F F 0.0171 0.0103 'International Tables Vol C Tables 4.2.6.8 and 6.1.1.4'
P P 0.1023 0.0942 'International Tables Vol C Tables 4.2.6.8 and 6.1.1.4'
S S 0.1246 0.1234 'International Tables Vol C Tables 4.2.6.8 and 6.1.1.4'
As As 0.0499 2.0058 'International Tables Vol C Tables 4.2.6.8 and 6.1.1.4'

loop_
_geom_angle_atom_site_label_1
_geom_angle_atom_site_label_2
_geom_angle_atom_site_label_3
_geom_angle
_geom_angle_site_symmetry_1
_geom_angle_site_symmetry_3
_geom_angle_publ_flag
C1 As1 C2 107.15(11) . . ?
C1 As1 C3 106.32(11) . . ?
C2 As1 C3 108.00(11) . . ?
C1 As1 P 120.29(8) . . ?
C2 As1 P 102.89(8) . . ?
C3 As1 P 111.57(8) . . ?
C6 As2 C5 105.63(11) . . ?
C6 As2 C7 107.16(10) . . ?
C5 As2 C7 108.31(10) . . ?
C6 As2 P 106.11(8) . . ?
C5 As2 P 121.06(7) . . ?
C7 As2 P 107.83(8) . . ?
C4 P As1 99.77(8) . . ?
C4 P As2 99.63(8) . . ?
As1 P As2 106.80(2) . . ?
O12 S1 O11 114.97(15) . . ?
O12 S1 O13 113.88(14) . . ?
O11 S1 O13 114.87(13) . . ?
O12 S1 C10 103.26(14) . . ?
O11 S1 C10 104.19(14) . . ?
O13 S1 C10 103.66(12) . . ?
F12 C10 F13 107.8(2) . . ?
F12 C10 F11 107.9(2) . . ?
F13 C10 F11 108.2(2) . . ?
F12 C10 S1 111.30(19) . . ?
F13 C10 S1 111.8(2) . . ?
F11 C10 S1 109.71(18) . . ?
O22 S2 O23 116.25(12) . . ?
O22 S2 O21 114.26(12) . . ?
O23 S2 O21 113.66(11) . . ?
O22 S2 C20 103.93(14) . . ?
O23 S2 C20 103.43(14) . . ?
O21 S2 C20 103.14(15) . . ?
F21 C20 F23 108.0(3) . . ?
F21 C20 F22 108.1(3) . . ?
F23 C20 F22 106.4(3) . . ?
F21 C20 S2 111.2(3) . . ?
F23 C20 S2 111.7(2) . . ?
F22 C20 S2 111.2(2) . . ?

loop_
_geom_bond_atom_site_label_1
_geom_bond_atom_site_label_2
_geom_bond_distance
_geom_bond_site_symmetry_2
_geom_bond_publ_flag
As1 C1 1.914(2) . ?
As1 C2 1.914(2) . ?
As1 C3 1.917(2) . ?
As1 P 2.3267(6) . ?
As2 C6 1.910(2) . ?
As2 C5 1.915(2) . ?
As2 C7 1.917(2) . ?
As2 P 2.3283(6) . ?
P C4 1.837(2) . ?
S1 O12 1.431(2) . ?
S1 O11 1.433(2) . ?
S1 O13 1.4369(19) . ?
S1 C10 1.821(3) . ?
F11 C10 1.328(3) . ?
F12 C10 1.312(3) . ?
F13 C10 1.316(3) . ?
S2 O22 1.4341(19) . ?
S2 O23 1.4353(18) . ?
S2 O21 1.4467(18) . ?
S2 C20 1.825(3) . ?
F21 C20 1.309(4) . ?
F22 C20 1.321(4) . ?
F23 C20 1.316(4) . ?

loop_
_geom_torsion_atom_site_label_1
_geom_torsion_atom_site_label_2
_geom_torsion_atom_site_label_3
_geom_torsion_atom_site_label_4
_geom_torsion
_geom_torsion_site_symmetry_1
_geom_torsion_site_symmetry_2
_geom_torsion_site_symmetry_3
_geom_torsion_site_symmetry_4
_geom_torsion_publ_flag
C1 As1 P C4 -114.14(11) . . . . ?
C2 As1 P C4 126.91(11) . . . . ?
C3 As1 P C4 11.36(11) . . . . ?
C1 As1 P As2 -10.89(9) . . . . ?
C2 As1 P As2 -129.83(8) . . . . ?
C3 As1 P As2 114.62(8) . . . . ?
C6 As2 P C4 -129.93(11) . . . . ?
C5 As2 P C4 109.99(11) . . . . ?
C7 As2 P C4 -15.38(11) . . . . ?
C6 As2 P As1 126.71(8) . . . . ?
C5 As2 P As1 6.63(9) . . . . ?
C7 As2 P As1 -118.74(8) . . . . ?
O12 S1 C10 F12 -175.9(2) . . . . ?
O11 S1 C10 F12 63.6(2) . . . . ?
O13 S1 C10 F12 -56.9(2) . . . . ?
O12 S1 C10 F13 63.5(2) . . . . ?
O11 S1 C10 F13 -57.0(2) . . . . ?
O13 S1 C10 F13 -177.5(2) . . . . ?
O12 S1 C10 F11 -56.6(2) . . . . ?
O11 S1 C10 F11 -177.1(2) . . . . ?
O13 S1 C10 F11 62.4(2) . . . . ?
O22 S2 C20 F21 -57.2(3) . . . . ?
O23 S2 C20 F21 64.7(3) . . . . ?
O21 S2 C20 F21 -176.7(2) . . . . ?
O22 S2 C20 F23 63.6(3) . . . . ?
O23 S2 C20 F23 -174.6(2) . . . . ?
O21 S2 C20 F23 -55.9(3) . . . . ?
O22 S2 C20 F22 -177.8(3) . . . . ?
O23 S2 C20 F22 -55.9(3) . . . . ?
O21 S2 C20 F22 62.7(3) . . . . ?

loop_
_cod_related_entry_id
_cod_related_entry_database
_cod_related_entry_code
1 ChemSpider 30660217
